data_7709536
loop_
_publ_author_name
'Pflock, Stephan'
'Langer, Frauke'
'Reil, Michaela'
'Strinitz, Lisa'
'Lorenz, Rebecca'
'H\"ubner, Eike G.'
'Burzlaff, Nicolai'

_publ_section_title
;
 &#x000D; p-Block metal complexes with bis(pyrazol-1-yl)acetato ligands
;
_journal_name_full 'Dalton Transactions'
_journal_paper_doi 10.1039/D1DT04040E
_journal_year 2022
_chemical_formula_moiety 'C12 H15 F3 N4 O2 Sn'
_chemical_formula_sum 'C12 H15 F3 N4 O2 Sn'
_chemical_formula_weight 422.97
_space_group_crystal_system triclinic
_space_group_IT_number 2
_space_group_name_Hall '-P 1'
_space_group_name_H-M_alt 'P -1'
_atom_sites_solution_hydrogens geom
_atom_sites_solution_primary dual
_audit_creation_date 2017-06-08
_audit_creation_method
;
Olex2 1.2
(compiled 2017.03.28 svn.r3405 for OlexSys, GUI svn.r5337)
;
_audit_update_record
;
2021-10-21 deposited with the CCDC.	2022-02-07 downloaded from the CCDC.
;
_cell_angle_alpha 110.060(5)
_cell_angle_beta 98.633(4)
_cell_angle_gamma 106.314(5)
_cell_formula_units_Z 2
_cell_length_a 8.1077(4)
_cell_length_b 8.4826(5)
_cell_length_c 11.9826(6)
_cell_measurement_reflns_used 5556
_cell_measurement_temperature 100.00(10)
_cell_measurement_theta_max 29.3310
_cell_measurement_theta_min 3.4240
_cell_volume 714.63(8)
_computing_cell_refinement
;
CrysAlisPro, Agilent Technologies,
Version 1.171.37.35 (release 13-08-2014 CrysAlis171 .NET)
(compiled Aug 13 2014,18:06:01)
;
_computing_data_collection
;
CrysAlisPro, Agilent Technologies,
Version 1.171.37.35 (release 13-08-2014 CrysAlis171 .NET)
(compiled Aug 13 2014,18:06:01)
;
_computing_data_reduction
;
CrysAlisPro, Agilent Technologies,
Version 1.171.37.35 (release 13-08-2014 CrysAlis171 .NET)
(compiled Aug 13 2014,18:06:01)
;
_computing_molecular_graphics 'Olex2 (Dolomanov et al., 2009)'
_computing_publication_material 'Olex2 (Dolomanov et al., 2009)'
_computing_structure_refinement 'ShelXL (Sheldrick, 2015)'
_computing_structure_solution 'ShelXT (Sheldrick, 2015)'
_diffrn_ambient_environment N~2~
_diffrn_ambient_temperature 100.00(10)
_diffrn_detector 'CCD plate'
_diffrn_detector_area_resol_mean 5.2903
_diffrn_detector_type AtlasS2
_diffrn_measured_fraction_theta_full 0.998
_diffrn_measured_fraction_theta_max 0.859
_diffrn_measurement_details
;
#__ type_ start__ end____ width___ exp.time_
  1 omega  -40.00   61.00   1.0000   11.0000
omega____ theta____ kappa____ phi______ frames
    -      -11.7041   57.0000  120.0000 101

#__ type_ start__ end____ width___ exp.time_
  2 omega  -85.00   16.00   1.0000   11.0000
omega____ theta____ kappa____ phi______ frames
    -      -11.7041  -57.0000  -30.0000 101

#__ type_ start__ end____ width___ exp.time_
  3 omega  -20.00   88.00   1.0000   11.0000
omega____ theta____ kappa____ phi______ frames
    -       12.1728   77.0000 -120.0000 108

#__ type_ start__ end____ width___ exp.time_
  4 omega  -86.00  -31.00   1.0000   11.0000
omega____ theta____ kappa____ phi______ frames
    -      -11.7041  -38.0000   60.0000 55

#__ type_ start__ end____ width___ exp.time_
  5 omega  -20.00   53.00   1.0000   11.0000
omega____ theta____ kappa____ phi______ frames
    -       12.1728  -99.0000  -90.0000 73

#__ type_ start__ end____ width___ exp.time_
  6 omega   34.00   99.00   1.0000   11.0000
omega____ theta____ kappa____ phi______ frames
    -       12.1728 -178.0000   90.0000 65
;
_diffrn_measurement_device 'four-circle diffractometer'
_diffrn_measurement_device_type 'SuperNova, Dual, Cu at zero, AtlasS2'
_diffrn_measurement_method '\w scans'
_diffrn_orient_matrix_UB_11 0.0211499000
_diffrn_orient_matrix_UB_12 -0.0722882000
_diffrn_orient_matrix_UB_13 0.0070958000
_diffrn_orient_matrix_UB_21 0.0888774000
_diffrn_orient_matrix_UB_22 0.0590648000
_diffrn_orient_matrix_UB_23 0.0332691000
_diffrn_orient_matrix_UB_31 -0.0251770000
_diffrn_orient_matrix_UB_32 0.0193469000
_diffrn_orient_matrix_UB_33 0.0559893000
_diffrn_radiation_monochromator mirror
_diffrn_radiation_probe x-ray
_diffrn_radiation_type MoK\a
_diffrn_radiation_wavelength 0.71073
_diffrn_reflns_av_R_equivalents 0.0345
_diffrn_reflns_av_unetI/netI 0.0456
_diffrn_reflns_Laue_measured_fraction_full 0.998
_diffrn_reflns_Laue_measured_fraction_max 0.859
_diffrn_reflns_limit_h_max 10
_diffrn_reflns_limit_h_min -10
_diffrn_reflns_limit_k_max 11
_diffrn_reflns_limit_k_min -11
_diffrn_reflns_limit_l_max 16
_diffrn_reflns_limit_l_min -16
_diffrn_reflns_number 9668
_diffrn_reflns_point_group_measured_fraction_full 0.998
_diffrn_reflns_point_group_measured_fraction_max 0.859
_diffrn_reflns_theta_full 26.000
_diffrn_reflns_theta_max 29.753
_diffrn_reflns_theta_min 3.093
_diffrn_source 'SuperNova (Mo) X-ray Source'
_exptl_absorpt_coefficient_mu 1.835
_exptl_absorpt_correction_T_max 0.959
_exptl_absorpt_correction_T_min 0.936
_exptl_absorpt_correction_type gaussian
_exptl_absorpt_process_details
;
CrysAlisPro, Agilent Technologies,
Version 1.171.37.35 (release 13-08-2014 CrysAlis171 .NET)
(compiled Aug 13 2014,18:06:01)
Numerical absorption correction based on gaussian integration over
			a multifaceted crystal model
Empirical absorption correction using spherical harmonics,
 implemented in SCALE3 ABSPACK scaling algorithm.
;
_exptl_crystal_colour colourless
_exptl_crystal_colour_primary colourless
_exptl_crystal_density_diffrn 1.966
_exptl_crystal_description block
_exptl_crystal_F_000 416
_exptl_crystal_size_max 0.0874
_exptl_crystal_size_mid 0.0716
_exptl_crystal_size_min 0.0529
_refine_diff_density_max 0.665
_refine_diff_density_min -0.765
_refine_diff_density_rms 0.112
_refine_ls_extinction_method none
_refine_ls_goodness_of_fit_ref 1.075
_refine_ls_hydrogen_treatment constr
_refine_ls_matrix_type full
_refine_ls_number_parameters 203
_refine_ls_number_reflns 3505
_refine_ls_number_restraints 0
_refine_ls_restrained_S_all 1.075
_refine_ls_R_factor_all 0.0313
_refine_ls_R_factor_gt 0.0277
_refine_ls_shift/su_max 0.001
_refine_ls_shift/su_mean 0.000
_refine_ls_structure_factor_coef Fsqd
_refine_ls_weighting_details 'w=1/[\s^2^(Fo^2^)+(0.0150P)^2^+0.2722P] where P=(Fo^2^+2Fc^2^)/3'
_refine_ls_weighting_scheme calc
_refine_ls_wR_factor_gt 0.0505
_refine_ls_wR_factor_ref 0.0520
_reflns_Friedel_coverage 0.000
_reflns_number_gt 3226
_reflns_number_total 3505
_reflns_threshold_expression 'I > 2\s(I)'
_cod_data_source_file d1dt04040e2.cif
_cod_data_source_block buni160816a
_cod_original_cell_volume 714.63(7)
_cod_database_code 7709536
_shelx_shelxl_version_number 2014/7
_chemical_oxdiff_formula 'C H N O Sn B F Cl'
_shelx_space_group_comment
;
The symmetry employed for this shelxl refinement is uniquely defined
by the following loop, which should always be used as a source of
symmetry information in preference to the above space-group names.
They are only intended as comments.
;
_reflns_odcompleteness_completeness 99.79
_reflns_odcompleteness_iscentric 1
_reflns_odcompleteness_theta 26.32
_olex2_refinement_description
;
1. Fixed Uiso
 At 1.2 times of:
  All C(H) groups
 At 1.5 times of:
  All C(H,H,H) groups
2.a Ternary CH refined with riding coordinates:
 C1(H1)
2.b Aromatic/amide H refined with riding coordinates:
 C22(H22), C12(H12)
2.c Idealised Me refined as rotating group:
 C41(H41A,H41B,H41C), C31(H31A,H31B,H31C), C32(H32A,H32B,H32C), C42(H42A,H42B,
 H42C)
;
_olex2_date_sample_data_collection 2016-08-16
_olex2_submission_special_instructions 'No special instructions were received'

loop_
_space_group_symop_operation_xyz
'x, y, z'
'-x, -y, -z'

loop_
_atom_site_label
_atom_site_type_symbol
_atom_site_fract_x
_atom_site_fract_y
_atom_site_fract_z
_atom_site_U_iso_or_equiv
_atom_site_adp_type
_atom_site_occupancy
_atom_site_site_symmetry_order
_atom_site_calc_flag
_atom_site_refinement_flags_posn
_atom_site_refinement_flags_adp
_atom_site_refinement_flags_occupancy
_atom_site_disorder_assembly
_atom_site_disorder_group
Sn1 Sn 0.36584(2) 0.96294(2) 0.76868(2) 0.01279(6) Uani 1 1 d . . . . .
F1 F 0.45579(19) 1.1841(2) 0.91829(13) 0.0200(3) Uani 1 1 d . . . . .
F3 F 0.48421(17) 1.0703(2) 0.66971(13) 0.0175(3) Uani 1 1 d . . . . .
F2 F 0.14332(18) 0.9950(2) 0.71170(14) 0.0232(4) Uani 1 1 d . . . . .
O1 O 0.2452(2) 0.8124(2) 0.85744(16) 0.0163(4) Uani 1 1 d . . . . .
O2 O 0.1428(2) 0.5458(2) 0.86699(17) 0.0204(4) Uani 1 1 d . . . . .
N21 N 0.5893(2) 0.8811(3) 0.81281(19) 0.0125(4) Uani 1 1 d . . . . .
N22 N 0.5511(2) 0.7136(3) 0.81399(19) 0.0125(4) Uani 1 1 d . . . . .
N11 N 0.2762(3) 0.6991(3) 0.61255(19) 0.0139(4) Uani 1 1 d . . . . .
N12 N 0.3008(3) 0.5582(3) 0.63529(19) 0.0132(4) Uani 1 1 d . . . . .
C22 C 0.8417(3) 0.8408(3) 0.8734(2) 0.0129(5) Uani 1 1 d . . . . .
H22 H 0.9628 0.8624 0.9003 0.015 Uiso 1 1 calc R . . . .
C21 C 0.7675(3) 0.9589(3) 0.8489(2) 0.0123(5) Uani 1 1 d . . . . .
C2 C 0.2412(3) 0.6510(4) 0.8371(2) 0.0154(5) Uani 1 1 d . . . . .
C1 C 0.3684(3) 0.5868(3) 0.7634(2) 0.0133(5) Uani 1 1 d . . . . .
H1 H 0.3670 0.4719 0.7654 0.016 Uiso 1 1 calc R . . . .
C41 C 0.8594(3) 1.1438(3) 0.8589(2) 0.0161(5) Uani 1 1 d . . . . .
H41A H 0.7914 1.1650 0.7963 0.024 Uiso 1 1 calc GR . . . .
H41B H 0.9764 1.1558 0.8478 0.024 Uiso 1 1 calc GR . . . .
H41C H 0.8695 1.2299 0.9389 0.024 Uiso 1 1 calc GR . . . .
C13 C 0.2528(3) 0.4093(4) 0.5288(2) 0.0171(5) Uani 1 1 d . . . . .
C23 C 0.7028(3) 0.6859(3) 0.8504(2) 0.0133(5) Uani 1 1 d . . . . .
C11 C 0.2122(3) 0.6374(3) 0.4901(2) 0.0144(5) Uani 1 1 d . . . . .
C12 C 0.1948(3) 0.4582(4) 0.4358(2) 0.0185(6) Uani 1 1 d . . . . .
H12 H 0.1518 0.3843 0.3519 0.022 Uiso 1 1 calc R . . . .
C31 C 0.1733(3) 0.7570(4) 0.4312(2) 0.0189(6) Uani 1 1 d . . . . .
H31A H 0.1214 0.8335 0.4813 0.028 Uiso 1 1 calc GR . . . .
H31B H 0.0913 0.6850 0.3507 0.028 Uiso 1 1 calc GR . . . .
H31C H 0.2823 0.8294 0.4238 0.028 Uiso 1 1 calc GR . . . .
C32 C 0.2678(4) 0.2374(4) 0.5244(3) 0.0242(6) Uani 1 1 d . . . . .
H32A H 0.3912 0.2490 0.5398 0.036 Uiso 1 1 calc GR . . . .
H32B H 0.2022 0.1437 0.4443 0.036 Uiso 1 1 calc GR . . . .
H32C H 0.2197 0.2081 0.5863 0.036 Uiso 1 1 calc GR . . . .
C42 C 0.7031(3) 0.5171(4) 0.8624(3) 0.0205(6) Uani 1 1 d . . . . .
H42A H 0.6484 0.5042 0.9260 0.031 Uiso 1 1 calc GR . . . .
H42B H 0.8240 0.5219 0.8835 0.031 Uiso 1 1 calc GR . . . .
H42C H 0.6372 0.4164 0.7854 0.031 Uiso 1 1 calc GR . . . .

loop_
_atom_site_aniso_label
_atom_site_aniso_U_11
_atom_site_aniso_U_22
_atom_site_aniso_U_33
_atom_site_aniso_U_23
_atom_site_aniso_U_13
_atom_site_aniso_U_12
Sn1 0.01302(9) 0.01316(10) 0.01573(10) 0.00781(8) 0.00558(7) 0.00653(7)
F1 0.0271(8) 0.0133(8) 0.0098(7) 0.0002(7) 0.0034(6) -0.0006(6)
F3 0.0171(7) 0.0194(8) 0.0196(8) 0.0124(7) 0.0063(6) 0.0056(6)
F2 0.0157(7) 0.0314(10) 0.0260(9) 0.0155(8) 0.0062(7) 0.0085(7)
O1 0.0173(9) 0.0203(10) 0.0190(10) 0.0123(9) 0.0095(8) 0.0100(8)
O2 0.0176(9) 0.0209(11) 0.0212(10) 0.0106(9) 0.0070(8) 0.0015(8)
N21 0.0130(10) 0.0108(11) 0.0158(11) 0.0077(10) 0.0041(8) 0.0045(8)
N22 0.0121(10) 0.0096(11) 0.0154(11) 0.0064(9) 0.0025(8) 0.0026(8)
N11 0.0126(10) 0.0139(12) 0.0149(11) 0.0068(10) 0.0018(8) 0.0041(8)
N12 0.0134(10) 0.0126(11) 0.0139(11) 0.0065(10) 0.0028(9) 0.0043(8)
C22 0.0101(11) 0.0147(13) 0.0133(12) 0.0043(11) 0.0025(10) 0.0058(10)
C21 0.0139(11) 0.0126(13) 0.0091(12) 0.0029(11) 0.0041(10) 0.0042(10)
C2 0.0129(12) 0.0186(15) 0.0131(13) 0.0066(12) 0.0007(10) 0.0046(10)
C1 0.0113(11) 0.0120(13) 0.0166(13) 0.0079(11) 0.0020(10) 0.0026(9)
C41 0.0160(12) 0.0144(14) 0.0168(13) 0.0064(12) 0.0032(10) 0.0045(10)
C13 0.0119(12) 0.0173(14) 0.0197(14) 0.0054(12) 0.0054(11) 0.0039(10)
C23 0.0147(12) 0.0139(13) 0.0117(12) 0.0040(11) 0.0037(10) 0.0069(10)
C11 0.0094(11) 0.0176(14) 0.0151(13) 0.0077(12) 0.0036(10) 0.0020(10)
C12 0.0166(12) 0.0209(15) 0.0139(13) 0.0041(12) 0.0046(11) 0.0042(11)
C31 0.0176(12) 0.0201(15) 0.0181(14) 0.0103(12) 0.0027(11) 0.0035(11)
C32 0.0253(14) 0.0163(15) 0.0267(16) 0.0038(13) 0.0046(12) 0.0088(12)
C42 0.0189(13) 0.0159(15) 0.0271(15) 0.0100(13) 0.0023(12) 0.0072(11)

loop_
_atom_type_symbol
_atom_type_description
_atom_type_scat_dispersion_real
_atom_type_scat_dispersion_imag
_atom_type_scat_source
C C 0.0033 0.0016 'International Tables Vol C Tables 4.2.6.8 and 6.1.1.4'
H H 0.0000 0.0000 'International Tables Vol C Tables 4.2.6.8 and 6.1.1.4'
F F 0.0171 0.0103 'International Tables Vol C Tables 4.2.6.8 and 6.1.1.4'
N N 0.0061 0.0033 'International Tables Vol C Tables 4.2.6.8 and 6.1.1.4'
O O 0.0106 0.0060 'International Tables Vol C Tables 4.2.6.8 and 6.1.1.4'
Sn Sn -0.6537 1.4246 'International Tables Vol C Tables 4.2.6.8 and 6.1.1.4'

loop_
_exptl_crystal_face_index_h
_exptl_crystal_face_index_k
_exptl_crystal_face_index_l
_exptl_crystal_face_perp_dist
_exptl_oxdiff_crystal_face_indexfrac_h
_exptl_oxdiff_crystal_face_indexfrac_k
_exptl_oxdiff_crystal_face_indexfrac_l
_exptl_oxdiff_crystal_face_x
_exptl_oxdiff_crystal_face_y
_exptl_oxdiff_crystal_face_z
0 -1 16 0.0328 0.0019 -0.9951 16.0117 0.1856 0.4741 0.8772
-2 -1 -14 0.0202 -2.0028 -1.0063 -14.0098 -0.0690 -0.7035 -0.7534
6 0 -15 0.0331 5.9978 -0.0002 -15.0117 0.0203 0.0336 -0.9915
-1 1 -15 0.0206 -1.0018 0.9947 -15.0109 -0.1996 -0.5297 -0.7960
-11 1 8 0.0277 -10.9985 0.9943 8.0073 -0.2477 -0.6524 0.7445
5 1 -16 0.0311 4.9982 0.9990 -16.0124 -0.0801 -0.0295 -1.0030
1 1 14 0.0302 1.0028 1.0055 14.0100 0.0479 0.6146 0.7786
10 -1 4 0.0406 10.0003 -0.9912 4.0016 0.3116 0.9634 -0.0469
11 -1 -6 0.0431 10.9988 -0.9937 -6.0058 0.2618 0.7190 -0.6324
-1 10 1 0.0364 -0.9940 10.0021 1.0000 -0.7370 0.5357 0.2745
0 10 -13 0.0241 0.0039 9.9984 -13.0104 -0.8150 0.1581 -0.5351
-10 1 -5 0.0248 -10.0005 0.9909 -5.0023 -0.3186 -0.9967 -0.0091
-10 -2 6 0.0306 -10.0005 -2.0063 6.0059 -0.0239 -0.8075 0.5492
1 -11 9 0.0463 0.9950 -10.9992 9.0074 0.8801 -0.2616 0.2665
0 11 -11 0.0222 0.0048 10.9993 -11.0090 -0.8731 0.2838 -0.4037

loop_
_geom_angle_atom_site_label_1
_geom_angle_atom_site_label_2
_geom_angle_atom_site_label_3
_geom_angle
_geom_angle_site_symmetry_1
_geom_angle_site_symmetry_3
_geom_angle_publ_flag
F1 Sn1 F2 94.55(7) . . ?
F1 Sn1 O1 92.53(7) . . ?
F1 Sn1 N21 94.12(7) . . ?
F1 Sn1 N11 173.50(7) . . ?
F3 Sn1 F1 95.10(6) . . ?
F3 Sn1 F2 92.80(6) . . ?
F3 Sn1 O1 171.03(7) . . ?
F3 Sn1 N21 89.97(7) . . ?
F3 Sn1 N11 88.84(7) . . ?
F2 Sn1 O1 91.30(6) . . ?
F2 Sn1 N21 170.63(7) . . ?
F2 Sn1 N11 90.40(7) . . ?
O1 Sn1 N21 84.77(7) . . ?
O1 Sn1 N11 83.14(7) . . ?
N21 Sn1 N11 80.70(8) . . ?
C2 O1 Sn1 123.97(15) . . ?
N22 N21 Sn1 117.52(14) . . ?
C21 N21 Sn1 135.85(17) . . ?
C21 N21 N22 106.47(19) . . ?
N21 N22 C1 119.45(19) . . ?
C23 N22 N21 110.86(18) . . ?
C23 N22 C1 129.1(2) . . ?
N12 N11 Sn1 118.26(14) . . ?
C11 N11 Sn1 135.28(18) . . ?
C11 N11 N12 106.2(2) . . ?
N11 N12 C1 118.2(2) . . ?
C13 N12 N11 111.19(19) . . ?
C13 N12 C1 130.6(2) . . ?
C21 C22 H22 126.3 . . ?
C23 C22 H22 126.3 . . ?
C23 C22 C21 107.4(2) . . ?
N21 C21 C22 109.1(2) . . ?
N21 C21 C41 121.9(2) . . ?
C22 C21 C41 129.0(2) . . ?
O1 C2 C1 116.4(2) . . ?
O2 C2 O1 125.5(2) . . ?
O2 C2 C1 118.0(2) . . ?
N22 C1 N12 110.08(18) . . ?
N22 C1 C2 112.6(2) . . ?
N22 C1 H1 108.6 . . ?
N12 C1 C2 108.37(19) . . ?
N12 C1 H1 108.6 . . ?
C2 C1 H1 108.6 . . ?
C21 C41 H41A 109.5 . . ?
C21 C41 H41B 109.5 . . ?
C21 C41 H41C 109.5 . . ?
H41A C41 H41B 109.5 . . ?
H41A C41 H41C 109.5 . . ?
H41B C41 H41C 109.5 . . ?
N12 C13 C12 105.6(2) . . ?
N12 C13 C32 123.3(2) . . ?
C12 C13 C32 131.1(3) . . ?
N22 C23 C22 106.2(2) . . ?
N22 C23 C42 123.0(2) . . ?
C22 C23 C42 130.8(2) . . ?
N11 C11 C12 109.4(2) . . ?
N11 C11 C31 121.0(2) . . ?
C12 C11 C31 129.6(2) . . ?
C13 C12 C11 107.7(2) . . ?
C13 C12 H12 126.2 . . ?
C11 C12 H12 126.2 . . ?
C11 C31 H31A 109.5 . . ?
C11 C31 H31B 109.5 . . ?
C11 C31 H31C 109.5 . . ?
H31A C31 H31B 109.5 . . ?
H31A C31 H31C 109.5 . . ?
H31B C31 H31C 109.5 . . ?
C13 C32 H32A 109.5 . . ?
C13 C32 H32B 109.5 . . ?
C13 C32 H32C 109.5 . . ?
H32A C32 H32B 109.5 . . ?
H32A C32 H32C 109.5 . . ?
H32B C32 H32C 109.5 . . ?
C23 C42 H42A 109.5 . . ?
C23 C42 H42B 109.5 . . ?
C23 C42 H42C 109.5 . . ?
H42A C42 H42B 109.5 . . ?
H42A C42 H42C 109.5 . . ?
H42B C42 H42C 109.5 . . ?

loop_
_geom_bond_atom_site_label_1
_geom_bond_atom_site_label_2
_geom_bond_distance
_geom_bond_site_symmetry_2
_geom_bond_publ_flag
Sn1 F1 1.9485(15) . ?
Sn1 F3 1.9360(13) . ?
Sn1 F2 1.9566(14) . ?
Sn1 O1 2.0645(16) . ?
Sn1 N21 2.171(2) . ?
Sn1 N11 2.201(2) . ?
O1 C2 1.295(3) . ?
O2 C2 1.211(3) . ?
N21 N22 1.372(3) . ?
N21 C21 1.338(3) . ?
N22 C1 1.451(3) . ?
N22 C23 1.353(3) . ?
N11 N12 1.372(3) . ?
N11 C11 1.338(3) . ?
N12 C1 1.461(3) . ?
N12 C13 1.358(3) . ?
C22 H22 0.9300 . ?
C22 C21 1.393(3) . ?
C22 C23 1.377(3) . ?
C21 C41 1.489(3) . ?
C2 C1 1.549(3) . ?
C1 H1 0.9800 . ?
C41 H41A 0.9600 . ?
C41 H41B 0.9600 . ?
C41 H41C 0.9600 . ?
C13 C12 1.379(4) . ?
C13 C32 1.481(4) . ?
C23 C42 1.488(3) . ?
C11 C12 1.389(4) . ?
C11 C31 1.493(3) . ?
C12 H12 0.9300 . ?
C31 H31A 0.9600 . ?
C31 H31B 0.9600 . ?
C31 H31C 0.9600 . ?
C32 H32A 0.9600 . ?
C32 H32B 0.9600 . ?
C32 H32C 0.9600 . ?
C42 H42A 0.9600 . ?
C42 H42B 0.9600 . ?
C42 H42C 0.9600 . ?

loop_
_geom_torsion_atom_site_label_1
_geom_torsion_atom_site_label_2
_geom_torsion_atom_site_label_3
_geom_torsion_atom_site_label_4
_geom_torsion
_geom_torsion_site_symmetry_1
_geom_torsion_site_symmetry_2
_geom_torsion_site_symmetry_3
_geom_torsion_site_symmetry_4
_geom_torsion_publ_flag
Sn1 O1 C2 O2 -163.86(19) . . . . ?
Sn1 O1 C2 C1 13.5(3) . . . . ?
Sn1 N21 N22 C1 11.9(3) . . . . ?
Sn1 N21 N22 C23 -176.14(15) . . . . ?
Sn1 N21 C21 C22 174.89(17) . . . . ?
Sn1 N21 C21 C41 -5.0(4) . . . . ?
Sn1 N11 N12 C1 6.1(2) . . . . ?
Sn1 N11 N12 C13 -174.85(14) . . . . ?
Sn1 N11 C11 C12 173.98(16) . . . . ?
Sn1 N11 C11 C31 -5.1(3) . . . . ?
O1 C2 C1 N22 51.0(3) . . . . ?
O1 C2 C1 N12 -71.0(3) . . . . ?
O2 C2 C1 N22 -131.5(2) . . . . ?
O2 C2 C1 N12 106.5(3) . . . . ?
N21 N22 C1 N12 56.6(3) . . . . ?
N21 N22 C1 C2 -64.5(3) . . . . ?
N21 N22 C23 C22 0.2(3) . . . . ?
N21 N22 C23 C42 179.0(2) . . . . ?
N22 N21 C21 C22 -0.2(3) . . . . ?
N22 N21 C21 C41 179.9(2) . . . . ?
N11 N12 C1 N22 -67.1(3) . . . . ?
N11 N12 C1 C2 56.4(3) . . . . ?
N11 N12 C13 C12 -0.4(3) . . . . ?
N11 N12 C13 C32 178.9(2) . . . . ?
N11 C11 C12 C13 -0.8(3) . . . . ?
N12 N11 C11 C12 0.6(2) . . . . ?
N12 N11 C11 C31 -178.5(2) . . . . ?
N12 C13 C12 C11 0.7(3) . . . . ?
C21 N21 N22 C1 -171.9(2) . . . . ?
C21 N21 N22 C23 0.0(3) . . . . ?
C21 C22 C23 N22 -0.3(3) . . . . ?
C21 C22 C23 C42 -179.0(3) . . . . ?
C1 N22 C23 C22 171.1(2) . . . . ?
C1 N22 C23 C42 -10.0(4) . . . . ?
C1 N12 C13 C12 178.6(2) . . . . ?
C1 N12 C13 C32 -2.2(4) . . . . ?
C13 N12 C1 N22 114.0(3) . . . . ?
C13 N12 C1 C2 -122.4(3) . . . . ?
C23 N22 C1 N12 -113.7(3) . . . . ?
C23 N22 C1 C2 125.3(3) . . . . ?
C23 C22 C21 N21 0.3(3) . . . . ?
C23 C22 C21 C41 -179.8(2) . . . . ?
C11 N11 N12 C1 -179.21(18) . . . . ?
C11 N11 N12 C13 -0.1(2) . . . . ?
C31 C11 C12 C13 178.2(2) . . . . ?
C32 C13 C12 C11 -178.5(2) . . . . ?
